data_7154672
loop_
_publ_author_name
'Toledo, Hila'
'Amar, Michal'
'Bar, Sukanta'
'Iron, Mark A.'
'Fridman, Natalia'
'Tumanskii, Boris'
'Shimon, Linda J. W.'
'Botoshansky, Mark'
'Szpilman, Alex M.'

_publ_section_title
;
 Synthesis and stability of cyclic \a-hydrogen nitroxides.
;
_journal_issue 43
_journal_name_full 'Organic &amp; biomolecular chemistry'
_journal_page_first 10726
_journal_page_last 10733
_journal_paper_doi 10.1039/c5ob01443c
_journal_volume 13
_journal_year 2015
_chemical_absolute_configuration unk
_chemical_formula_moiety 'C32 H34 N O'
_chemical_formula_sum 'C32 H34 N O'
_chemical_formula_weight 448.60
_chemical_name_common 'Szpilman13 (Sukanta)'
_chemical_name_systematic
;  
 ?  
;
_space_group_IT_number 2
_symmetry_cell_setting triclinic
_symmetry_space_group_name_Hall '-P 1'
_symmetry_space_group_name_H-M 'P -1'
_atom_sites_solution_hydrogens geom
_atom_sites_solution_primary direct
_atom_sites_solution_secondary difmap
_audit_creation_method SHELXL-97
_audit_update_record
;
2015-08-21 deposited with the CCDC.
2015-08-24 downloaded from the CCDC.
;
_cell_angle_alpha 71.82(2)
_cell_angle_beta 88.31(2)
_cell_angle_gamma 73.55(2)
_cell_formula_units_Z 2
_cell_length_a 7.736(2)
_cell_length_b 12.285(2)
_cell_length_c 14.643(3)
_cell_measurement_reflns_used 7409
_cell_measurement_temperature 293(2)
_cell_measurement_theta_max 25.00
_cell_measurement_theta_min 1.47
_cell_volume 1265.4(5)
_computing_cell_refinement 'DENZO HKL2000 (Otwinowski & Minor 1997)'
_computing_data_collection 'Collect (Nonius, 2006)'
_computing_data_reduction 'DENZO HKL2000 (Otwinowski & Minor 1997)'
_computing_molecular_graphics 'Mercury 3.5'
_computing_structure_refinement 'SHELXL-97 (Sheldrick, 1997)'
_computing_structure_solution 'SHELXS-97 (Sheldrick, 1997)'
_diffrn_ambient_temperature 293(2)
_diffrn_detector_area_resol_mean 95
_diffrn_measured_fraction_theta_full 0.989
_diffrn_measured_fraction_theta_max 0.989
_diffrn_measurement_device_type 'Nonius KappaCCD'
_diffrn_measurement_method 'phi- and omega-scans'
_diffrn_radiation_monochromator graphite
_diffrn_radiation_source 'fine-focus sealed tube'
_diffrn_radiation_type MoK\a
_diffrn_radiation_wavelength 0.71073
_diffrn_reflns_av_R_equivalents 0.0595
_diffrn_reflns_av_sigmaI/netI 0.1109
_diffrn_reflns_limit_h_max 9
_diffrn_reflns_limit_h_min -8
_diffrn_reflns_limit_k_max 14
_diffrn_reflns_limit_k_min -14
_diffrn_reflns_limit_l_max 15
_diffrn_reflns_limit_l_min -17
_diffrn_reflns_number 7409
_diffrn_reflns_theta_full 25.00
_diffrn_reflns_theta_max 25.00
_diffrn_reflns_theta_min 1.47
_diffrn_standards_decay_% none
_diffrn_standards_interval_count none
_diffrn_standards_interval_time none
_diffrn_standards_number none
_exptl_absorpt_coefficient_mu 0.070
_exptl_absorpt_correction_T_max 0.9776
_exptl_absorpt_correction_T_min 0.9694
_exptl_absorpt_correction_type multi-scan
_exptl_absorpt_process_details
;  
'HKL Denzo and Scalepack (Otwinowski & Minor 1997)'   
;
_exptl_crystal_colour colorless
_exptl_crystal_density_diffrn 1.177
_exptl_crystal_density_method 'not measured'
_exptl_crystal_description prism
_exptl_crystal_F_000 482
_exptl_crystal_size_max 0.30
_exptl_crystal_size_mid 0.21
_exptl_crystal_size_min 0.18
_refine_diff_density_max 0.232
_refine_diff_density_min -0.260
_refine_diff_density_rms 0.033
_refine_ls_extinction_method none
_refine_ls_goodness_of_fit_ref 0.842
_refine_ls_hydrogen_treatment constr
_refine_ls_matrix_type full
_refine_ls_number_parameters 315
_refine_ls_number_reflns 4396
_refine_ls_number_restraints 0
_refine_ls_restrained_S_all 0.842
_refine_ls_R_factor_all 0.1133
_refine_ls_R_factor_gt 0.0494
_refine_ls_shift/su_max 0.000
_refine_ls_shift/su_mean 0.001
_refine_ls_structure_factor_coef Fsqd
_refine_ls_weighting_details 'calc w=1/[\s^2^(Fo^2^)+(0.0740P)^2^+0.0000P] where P=(Fo^2^+2Fc^2^)/3'
_refine_ls_weighting_scheme calc
_refine_ls_wR_factor_gt 0.1239
_refine_ls_wR_factor_ref 0.1399
_reflns_number_gt 2182
_reflns_number_total 4396
_reflns_threshold_expression >2sigma(I)
_cod_data_source_file c5ob01443c2.cif
_cod_data_source_block Szpilman13
_cod_depositor_comments
;
The following automatic conversions were performed:

'_symmetry_cell_setting' value 'Triclinic' changed to 'triclinic'
according to
/usr/data/users/saulius/crontab/automatic-downloads/rss-feeds/RSC/lib/dictionaries/cif_core.dic
dictionary named 'cif_core.dic' version 2.4.2 from 2011-04-26.

Automatic conversion script
Id: cif_fix_values 3271 2015-04-21 07:52:19Z andrius 

 Adding full bibliography for 7154666--7154672.cif.
;
_cod_database_code 7154672

loop_
_symmetry_equiv_pos_as_xyz
'x, y, z'
'-x, -y, -z'

loop_
_atom_site_label
_atom_site_type_symbol
_atom_site_fract_x
_atom_site_fract_y
_atom_site_fract_z
_atom_site_U_iso_or_equiv
_atom_site_adp_type
_atom_site_occupancy
_atom_site_symmetry_multiplicity
_atom_site_calc_flag
_atom_site_refinement_flags
O1 O 0.9485(2) 0.36389(16) 0.22890(13) 0.0853(6) Uani 1 1 d .
N1 N 0.9280(2) 0.24585(16) 0.25993(13) 0.0530(5) Uani 1 1 d .
C1 C 0.8182(3) 0.2354(2) 0.34434(16) 0.0513(6) Uani 1 1 d .
H1 H 0.8975 0.2340 0.3960 0.062 Uiso 1 1 calc R
C2 C 0.7916(3) 0.1119(2) 0.37541(18) 0.0552(6) Uani 1 1 d .
C3 C 0.8024(3) 0.0492(2) 0.30683(18) 0.0557(6) Uani 1 1 d .
C4 C 0.8234(3) 0.1036(2) 0.20708(18) 0.0541(6) Uani 1 1 d .
C5 C 0.8573(3) 0.2262(2) 0.17649(16) 0.0538(6) Uani 1 1 d .
H5 H 0.7410 0.2871 0.1539 0.065 Uiso 1 1 calc R
C6 C 0.7598(3) 0.0608(2) 0.46997(19) 0.0649(7) Uani 1 1 d .
C7 C 0.7423(3) -0.0563(3) 0.4986(2) 0.0818(9) Uani 1 1 d .
H7 H 0.7241 -0.0921 0.5628 0.098 Uiso 1 1 calc R
C8 C 0.7509(3) -0.1180(3) 0.4363(3) 0.0817(9) Uani 1 1 d .
H8 H 0.7394 -0.1951 0.4580 0.098 Uiso 1 1 calc R
C9 C 0.7772(3) -0.0663(2) 0.3385(2) 0.0670(7) Uani 1 1 d .
C10 C 0.7712(3) -0.1236(2) 0.2694(3) 0.0800(9) Uani 1 1 d .
H10 H 0.7601 -0.2008 0.2892 0.096 Uiso 1 1 calc R
C11 C 0.7814(3) -0.0680(2) 0.1747(2) 0.0766(8) Uani 1 1 d .
H11 H 0.7724 -0.1069 0.1306 0.092 Uiso 1 1 calc R
C12 C 0.8052(3) 0.0473(2) 0.14093(19) 0.0608(6) Uani 1 1 d .
C13 C 0.7424(4) 0.1253(3) 0.54332(19) 0.0812(8) Uani 1 1 d .
H13A H 0.6926 0.0836 0.5997 0.122 Uiso 1 1 calc R
H13B H 0.6642 0.2053 0.5166 0.122 Uiso 1 1 calc R
H13C H 0.8594 0.1283 0.5605 0.122 Uiso 1 1 calc R
C14 C 0.8014(4) 0.1034(3) 0.0333(2) 0.0765(8) Uani 1 1 d .
H14A H 0.7514 0.0604 0.0018 0.115 Uiso 1 1 calc R
H14B H 0.9221 0.1004 0.0144 0.115 Uiso 1 1 calc R
H14C H 0.7283 0.1853 0.0153 0.115 Uiso 1 1 calc R
C15 C 0.6521(3) 0.3432(2) 0.33635(15) 0.0526(6) Uani 1 1 d .
C16 C 0.4800(3) 0.3574(2) 0.29604(16) 0.0563(6) Uani 1 1 d .
C17 C 0.3440(3) 0.4622(3) 0.28707(19) 0.0720(7) Uani 1 1 d .
H17 H 0.2320 0.4708 0.2597 0.086 Uiso 1 1 calc R
C18 C 0.3641(4) 0.5539(3) 0.3160(2) 0.0786(8) Uani 1 1 d .
C19 C 0.5289(4) 0.5366(3) 0.35968(19) 0.0777(8) Uani 1 1 d .
H19 H 0.5445 0.5955 0.3833 0.093 Uiso 1 1 calc R
C20 C 0.6736(3) 0.4345(2) 0.37010(17) 0.0632(7) Uani 1 1 d .
C21 C 0.9873(3) 0.24679(19) 0.09692(16) 0.0509(6) Uani 1 1 d .
C22 C 1.1637(3) 0.1703(2) 0.10587(16) 0.0531(6) Uani 1 1 d .
C23 C 1.2777(3) 0.1951(2) 0.03277(18) 0.0608(6) Uani 1 1 d .
H23 H 1.3946 0.1442 0.0396 0.073 Uiso 1 1 calc R
C24 C 1.2256(3) 0.2920(2) -0.04983(18) 0.0623(7) Uani 1 1 d .
C25 C 1.0515(4) 0.3664(2) -0.05740(18) 0.0658(7) Uani 1 1 d .
H25 H 1.0132 0.4324 -0.1125 0.079 Uiso 1 1 calc R
C26 C 0.9317(3) 0.3465(2) 0.01413(18) 0.0581(6) Uani 1 1 d .
C27 C 0.4291(3) 0.2657(2) 0.26240(19) 0.0715(7) Uani 1 1 d .
H27A H 0.4625 0.1898 0.3125 0.107 Uiso 1 1 calc R
H27B H 0.4914 0.2583 0.2060 0.107 Uiso 1 1 calc R
H27C H 0.3012 0.2906 0.2474 0.107 Uiso 1 1 calc R
C28 C 0.2128(5) 0.6694(3) 0.2993(3) 0.1247(13) Uani 1 1 d .
H28A H 0.1426 0.6858 0.2410 0.187 Uiso 1 1 calc R
H28B H 0.2632 0.7340 0.2938 0.187 Uiso 1 1 calc R
H28C H 0.1367 0.6614 0.3526 0.187 Uiso 1 1 calc R
C29 C 0.8497(4) 0.4286(3) 0.4175(2) 0.0881(9) Uani 1 1 d .
H29A H 0.8337 0.4986 0.4366 0.132 Uiso 1 1 calc R
H29B H 0.9425 0.4250 0.3726 0.132 Uiso 1 1 calc R
H29C H 0.8842 0.3585 0.4731 0.132 Uiso 1 1 calc R
C30 C 1.2347(3) 0.0594(2) 0.19218(18) 0.0698(7) Uani 1 1 d .
H30A H 1.3643 0.0350 0.1954 0.105 Uiso 1 1 calc R
H30B H 1.1912 -0.0039 0.1858 0.105 Uiso 1 1 calc R
H30C H 1.1935 0.0768 0.2500 0.105 Uiso 1 1 calc R
C31 C 1.3529(4) 0.3175(3) -0.1283(2) 0.0879(9) Uani 1 1 d .
H31A H 1.4291 0.2434 -0.1338 0.132 Uiso 1 1 calc R
H31B H 1.4262 0.3614 -0.1127 0.132 Uiso 1 1 calc R
H31C H 1.2846 0.3640 -0.1883 0.132 Uiso 1 1 calc R
C32 C 0.7440(3) 0.4348(2) -0.0030(2) 0.0819(8) Uani 1 1 d .
H32A H 0.7396 0.5010 -0.0599 0.123 Uiso 1 1 calc R
H32B H 0.7168 0.4632 0.0513 0.123 Uiso 1 1 calc R
H32C H 0.6569 0.3958 -0.0112 0.123 Uiso 1 1 calc R

loop_
_atom_site_aniso_label
_atom_site_aniso_U_11
_atom_site_aniso_U_22
_atom_site_aniso_U_33
_atom_site_aniso_U_23
_atom_site_aniso_U_13
_atom_site_aniso_U_12
O1 0.0962(13) 0.0852(14) 0.0855(14) -0.0273(11) 0.0131(11) -0.0438(11)
N1 0.0524(10) 0.0557(12) 0.0565(12) -0.0174(10) 0.0071(9) -0.0247(9)
C1 0.0464(12) 0.0625(15) 0.0443(13) -0.0136(11) 0.0024(10) -0.0181(11)
C2 0.0377(12) 0.0559(15) 0.0608(16) -0.0065(13) 0.0000(11) -0.0093(11)
C3 0.0379(12) 0.0509(15) 0.0702(17) -0.0110(13) 0.0000(11) -0.0092(10)
C4 0.0401(12) 0.0528(14) 0.0679(17) -0.0197(13) 0.0035(11) -0.0107(10)
C5 0.0497(12) 0.0536(15) 0.0571(15) -0.0158(12) 0.0034(11) -0.0155(11)
C6 0.0488(13) 0.0673(18) 0.0621(18) 0.0001(14) 0.0003(12) -0.0140(12)
C7 0.0685(17) 0.081(2) 0.070(2) 0.0105(17) 0.0009(15) -0.0209(16)
C8 0.0647(17) 0.0593(18) 0.101(3) 0.0048(18) -0.0004(16) -0.0207(14)
C9 0.0476(14) 0.0523(16) 0.091(2) -0.0100(15) -0.0021(13) -0.0118(12)
C10 0.0588(16) 0.0513(16) 0.124(3) -0.0206(19) 0.0013(17) -0.0145(13)
C11 0.0665(16) 0.0616(18) 0.108(3) -0.0363(18) 0.0062(16) -0.0187(14)
C12 0.0475(13) 0.0576(16) 0.0813(19) -0.0298(14) 0.0067(12) -0.0130(11)
C13 0.0738(17) 0.102(2) 0.0523(17) -0.0075(16) 0.0049(13) -0.0214(16)
C14 0.0760(17) 0.091(2) 0.079(2) -0.0448(17) 0.0122(14) -0.0298(15)
C15 0.0525(13) 0.0555(14) 0.0444(13) -0.0112(11) 0.0062(10) -0.0128(11)
C16 0.0477(13) 0.0663(17) 0.0500(14) -0.0168(12) 0.0058(10) -0.0108(12)
C17 0.0570(15) 0.081(2) 0.0653(18) -0.0203(15) 0.0029(12) -0.0027(14)
C18 0.0784(19) 0.076(2) 0.0643(18) -0.0245(16) 0.0120(14) 0.0049(15)
C19 0.102(2) 0.0690(19) 0.0645(18) -0.0315(15) 0.0197(16) -0.0181(17)
C20 0.0687(16) 0.0696(17) 0.0517(15) -0.0194(13) 0.0070(12) -0.0208(14)
C21 0.0491(13) 0.0541(15) 0.0512(14) -0.0172(12) 0.0029(11) -0.0168(11)
C22 0.0525(13) 0.0560(15) 0.0490(14) -0.0120(12) 0.0019(11) -0.0180(12)
C23 0.0542(13) 0.0648(16) 0.0639(17) -0.0207(14) 0.0085(12) -0.0182(12)
C24 0.0718(16) 0.0705(17) 0.0545(16) -0.0230(14) 0.0142(13) -0.0332(15)
C25 0.0837(18) 0.0597(16) 0.0504(16) -0.0063(13) -0.0031(14) -0.0268(15)
C26 0.0581(14) 0.0565(15) 0.0572(16) -0.0155(13) -0.0041(12) -0.0146(12)
C27 0.0479(13) 0.0785(18) 0.085(2) -0.0224(16) -0.0017(13) -0.0162(13)
C28 0.128(3) 0.094(3) 0.122(3) -0.049(2) 0.003(2) 0.030(2)
C29 0.100(2) 0.094(2) 0.086(2) -0.0406(18) -0.0036(17) -0.0375(18)
C30 0.0561(14) 0.0680(17) 0.0690(17) -0.0076(14) -0.0004(12) -0.0081(12)
C31 0.107(2) 0.096(2) 0.073(2) -0.0265(17) 0.0327(17) -0.0501(19)
C32 0.0720(17) 0.0673(18) 0.089(2) -0.0115(15) -0.0141(15) -0.0053(14)

loop_
_atom_type_symbol
_atom_type_description
_atom_type_scat_dispersion_real
_atom_type_scat_dispersion_imag
_atom_type_scat_source
C C 0.0033 0.0016 'International Tables Vol C Tables 4.2.6.8 and 6.1.1.4'
H H 0.0000 0.0000 'International Tables Vol C Tables 4.2.6.8 and 6.1.1.4'
N N 0.0061 0.0033 'International Tables Vol C Tables 4.2.6.8 and 6.1.1.4'
O O 0.0106 0.0060 'International Tables Vol C Tables 4.2.6.8 and 6.1.1.4'

loop_
_geom_angle_atom_site_label_1
_geom_angle_atom_site_label_2
_geom_angle_atom_site_label_3
_geom_angle
O1 N1 C5 107.58(17)
O1 N1 C1 107.73(17)
C5 N1 C1 116.74(15)
N1 C1 C2 107.81(19)
N1 C1 C15 115.57(18)
C2 C1 C15 118.02(17)
N1 C1 H1 104.6
C2 C1 H1 104.6
C15 C1 H1 104.6
C6 C2 C3 121.0(2)
C6 C2 C1 119.2(2)
C3 C2 C1 119.8(2)
C9 C3 C4 119.8(2)
C9 C3 C2 118.2(2)
C4 C3 C2 121.8(2)
C12 C4 C3 119.9(2)
C12 C4 C5 122.0(2)
C3 C4 C5 118.1(2)
N1 C5 C21 107.69(16)
N1 C5 C4 109.67(19)
C21 C5 C4 115.67(19)
N1 C5 H5 107.9
C21 C5 H5 107.9
C4 C5 H5 107.9
C2 C6 C7 118.5(3)
C2 C6 C13 122.4(2)
C7 C6 C13 119.1(3)
C8 C7 C6 122.3(3)
C8 C7 H7 118.8
C6 C7 H7 118.8
C7 C8 C9 120.3(3)
C7 C8 H8 119.8
C9 C8 H8 119.8
C8 C9 C10 122.1(3)
C8 C9 C3 119.6(3)
C10 C9 C3 118.3(3)
C11 C10 C9 121.0(3)
C11 C10 H10 119.5
C9 C10 H10 119.5
C10 C11 C12 121.9(3)
C10 C11 H11 119.0
C12 C11 H11 119.0
C4 C12 C11 118.9(3)
C4 C12 C14 124.1(2)
C11 C12 C14 117.0(2)
C6 C13 H13A 109.5
C6 C13 H13B 109.5
H13A C13 H13B 109.5
C6 C13 H13C 109.5
H13A C13 H13C 109.5
H13B C13 H13C 109.5
C12 C14 H14A 109.5
C12 C14 H14B 109.5
H14A C14 H14B 109.5
C12 C14 H14C 109.5
H14A C14 H14C 109.5
H14B C14 H14C 109.5
C20 C15 C16 117.9(2)
C20 C15 C1 117.77(18)
C16 C15 C1 124.3(2)
C17 C16 C15 118.9(2)
C17 C16 C27 115.9(2)
C15 C16 C27 125.2(2)
C18 C17 C16 124.1(2)
C18 C17 H17 118.0
C16 C17 H17 118.0
C17 C18 C19 116.6(3)
C17 C18 C28 121.5(3)
C19 C18 C28 121.8(3)
C18 C19 C20 122.8(3)
C18 C19 H19 118.6
C20 C19 H19 118.6
C19 C20 C15 119.6(2)
C19 C20 C29 117.2(2)
C15 C20 C29 123.2(2)
C26 C21 C22 119.0(2)
C26 C21 C5 119.4(2)
C22 C21 C5 121.6(2)
C23 C22 C21 119.2(2)
C23 C22 C30 118.1(2)
C21 C22 C30 122.7(2)
C24 C23 C22 122.8(2)
C24 C23 H23 118.6
C22 C23 H23 118.6
C23 C24 C25 117.2(2)
C23 C24 C31 121.8(3)
C25 C24 C31 121.0(3)
C24 C25 C26 122.5(2)
C24 C25 H25 118.8
C26 C25 H25 118.8
C25 C26 C21 119.3(2)
C25 C26 C32 117.4(2)
C21 C26 C32 123.3(2)
C16 C27 H27A 109.5
C16 C27 H27B 109.5
H27A C27 H27B 109.5
C16 C27 H27C 109.5
H27A C27 H27C 109.5
H27B C27 H27C 109.5
C18 C28 H28A 109.5
C18 C28 H28B 109.5
H28A C28 H28B 109.5
C18 C28 H28C 109.5
H28A C28 H28C 109.5
H28B C28 H28C 109.5
C20 C29 H29A 109.5
C20 C29 H29B 109.5
H29A C29 H29B 109.5
C20 C29 H29C 109.5
H29A C29 H29C 109.5
H29B C29 H29C 109.5
C22 C30 H30A 109.5
C22 C30 H30B 109.5
H30A C30 H30B 109.5
C22 C30 H30C 109.5
H30A C30 H30C 109.5
H30B C30 H30C 109.5
C24 C31 H31A 109.5
C24 C31 H31B 109.5
H31A C31 H31B 109.5
C24 C31 H31C 109.5
H31A C31 H31C 109.5
H31B C31 H31C 109.5
C26 C32 H32A 109.5
C26 C32 H32B 109.5
H32A C32 H32B 109.5
C26 C32 H32C 109.5
H32A C32 H32C 109.5
H32B C32 H32C 109.5

loop_
_geom_bond_atom_site_label_1
_geom_bond_atom_site_label_2
_geom_bond_distance
O1 N1 1.432(2)
N1 C5 1.466(3)
N1 C1 1.472(3)
C1 C2 1.515(3)
C1 C15 1.538(3)
C1 H1 0.9800
C2 C6 1.377(3)
C2 C3 1.432(3)
C3 C9 1.416(3)
C3 C4 1.430(3)
C4 C12 1.385(3)
C4 C5 1.529(3)
C5 C21 1.524(3)
C5 H5 0.9800
C6 C7 1.413(4)
C6 C13 1.504(4)
C7 C8 1.344(4)
C7 H7 0.9300
C8 C9 1.409(4)
C8 H8 0.9300
C9 C10 1.410(4)
C10 C11 1.352(4)
C10 H10 0.9300
C11 C12 1.410(3)
C11 H11 0.9300
C12 C14 1.507(3)
C13 H13A 0.9600
C13 H13B 0.9600
C13 H13C 0.9600
C14 H14A 0.9600
C14 H14B 0.9600
C14 H14C 0.9600
C15 C20 1.410(3)
C15 C16 1.415(3)
C16 C17 1.384(3)
C16 C27 1.509(3)
C17 C18 1.369(4)
C17 H17 0.9300
C18 C19 1.374(4)
C18 C28 1.518(4)
C19 C20 1.395(3)
C19 H19 0.9300
C20 C29 1.520(3)
C21 C26 1.400(3)
C21 C22 1.403(3)
C22 C23 1.382(3)
C22 C30 1.516(3)
C23 C24 1.379(3)
C23 H23 0.9300
C24 C25 1.382(3)
C24 C31 1.507(3)
C25 C26 1.388(3)
C25 H25 0.9300
C26 C32 1.519(3)
C27 H27A 0.9600
C27 H27B 0.9600
C27 H27C 0.9600
C28 H28A 0.9600
C28 H28B 0.9600
C28 H28C 0.9600
C29 H29A 0.9600
C29 H29B 0.9600
C29 H29C 0.9600
C30 H30A 0.9600
C30 H30B 0.9600
C30 H30C 0.9600
C31 H31A 0.9600
C31 H31B 0.9600
C31 H31C 0.9600
C32 H32A 0.9600
C32 H32B 0.9600
C32 H32C 0.9600

loop_
_geom_torsion_atom_site_label_1
_geom_torsion_atom_site_label_2
_geom_torsion_atom_site_label_3
_geom_torsion_atom_site_label_4
_geom_torsion
O1 N1 C1 C2 178.28(16)
C5 N1 C1 C2 57.2(2)
O1 N1 C1 C15 43.8(2)
C5 N1 C1 C15 -77.3(2)
N1 C1 C2 C6 154.23(18)
C15 C1 C2 C6 -72.6(3)
N1 C1 C2 C3 -24.8(3)
C15 C1 C2 C3 108.4(2)
C6 C2 C3 C9 0.8(3)
C1 C2 C3 C9 179.83(18)
C6 C2 C3 C4 175.81(19)
C1 C2 C3 C4 -5.2(3)
C9 C3 C4 C12 5.0(3)
C2 C3 C4 C12 -169.97(19)
C9 C3 C4 C5 -177.74(19)
C2 C3 C4 C5 7.3(3)
O1 N1 C5 C21 56.4(2)
C1 N1 C5 C21 177.52(18)
O1 N1 C5 C4 -177.00(17)
C1 N1 C5 C4 -55.8(2)
C12 C4 C5 N1 -161.73(19)
C3 C4 C5 N1 21.0(3)
C12 C4 C5 C21 -39.7(3)
C3 C4 C5 C21 143.00(19)
C3 C2 C6 C7 1.5(3)
C1 C2 C6 C7 -177.6(2)
C3 C2 C6 C13 -178.3(2)
C1 C2 C6 C13 2.7(3)
C2 C6 C7 C8 -1.7(4)
C13 C6 C7 C8 178.0(2)
C6 C7 C8 C9 -0.4(4)
C7 C8 C9 C10 -174.3(2)
C7 C8 C9 C3 2.7(4)
C4 C3 C9 C8 -178.0(2)
C2 C3 C9 C8 -2.9(3)
C4 C3 C9 C10 -0.9(3)
C2 C3 C9 C10 174.2(2)
C8 C9 C10 C11 174.3(2)
C3 C9 C10 C11 -2.8(4)
C9 C10 C11 C12 2.4(4)
C3 C4 C12 C11 -5.4(3)
C5 C4 C12 C11 177.4(2)
C3 C4 C12 C14 172.0(2)
C5 C4 C12 C14 -5.2(3)
C10 C11 C12 C4 1.7(4)
C10 C11 C12 C14 -175.8(2)
N1 C1 C15 C20 -91.4(2)
C2 C1 C15 C20 138.9(2)
N1 C1 C15 C16 87.6(3)
C2 C1 C15 C16 -42.1(3)
C20 C15 C16 C17 3.2(3)
C1 C15 C16 C17 -175.8(2)
C20 C15 C16 C27 -175.8(2)
C1 C15 C16 C27 5.2(4)
C15 C16 C17 C18 -0.8(4)
C27 C16 C17 C18 178.3(2)
C16 C17 C18 C19 -2.5(4)
C16 C17 C18 C28 176.7(3)
C17 C18 C19 C20 3.5(4)
C28 C18 C19 C20 -175.7(3)
C18 C19 C20 C15 -1.1(4)
C18 C19 C20 C29 178.4(3)
C16 C15 C20 C19 -2.3(3)
C1 C15 C20 C19 176.7(2)
C16 C15 C20 C29 178.2(2)
C1 C15 C20 C29 -2.7(3)
N1 C5 C21 C26 -111.1(2)
C4 C5 C21 C26 125.8(2)
N1 C5 C21 C22 66.8(3)
C4 C5 C21 C22 -56.3(3)
C26 C21 C22 C23 -0.2(3)
C5 C21 C22 C23 -178.10(19)
C26 C21 C22 C30 -179.1(2)
C5 C21 C22 C30 3.0(3)
C21 C22 C23 C24 -0.4(3)
C30 C22 C23 C24 178.5(2)
C22 C23 C24 C25 0.5(3)
C22 C23 C24 C31 179.6(2)
C23 C24 C25 C26 0.1(3)
C31 C24 C25 C26 -179.0(2)
C24 C25 C26 C21 -0.7(3)
C24 C25 C26 C32 -179.9(2)
C22 C21 C26 C25 0.7(3)
C5 C21 C26 C25 178.68(19)
C22 C21 C26 C32 179.9(2)
C5 C21 C26 C32 -2.2(3)
